data_7156701
loop_
_publ_author_name
'Li, Boyu'
'Liu, Jikun'
'Gao, Fengyun'
'Sun, Mengmeng'
'Guo, Yifei'
'Zhou, Yuan'
'Wen, Dongwa'
'Deng, Yabo'
'Chen, Hui'
'Wang, Kairong'
'Yan, Wenjin'

_publ_section_title
;
 The asymmetric construction of CF<sub>3</sub>-containing
 spiro-thiazolone-pyrrolidine compounds via [3 + 2] cycloaddition.
;
_journal_issue 11
_journal_name_full 'Organic &amp; biomolecular chemistry'
_journal_page_first 2892
_journal_page_last 2895
_journal_paper_doi 10.1039/c9ob00325h
_journal_volume 17
_journal_year 2019
_chemical_absolute_configuration ad
_chemical_formula_moiety 'C25 H22 Br F3 N2 O5 S'
_chemical_formula_sum 'C25 H22 Br F3 N2 O5 S'
_chemical_formula_weight 599.42
_space_group_crystal_system triclinic
_space_group_IT_number 1
_space_group_name_Hall 'P 1'
_space_group_name_H-M_alt 'P 1'
_symmetry_space_group_name_Hall 'P 1'
_symmetry_space_group_name_H-M 'P 1'
_atom_sites_solution_hydrogens geom
_atom_sites_solution_primary iterative
_atom_sites_solution_secondary difmap
_audit_creation_date 2016-07-15
_audit_creation_method
;
Olex2 1.2
(compiled 2016.02.19 svn.r3266 for OlexSys, GUI svn.r5155)
;
_audit_update_record
;
2018-12-27 deposited with the CCDC.    2019-02-22 downloaded from the CCDC.
;
_cell_angle_alpha 97.287(5)
_cell_angle_beta 100.642(5)
_cell_angle_gamma 93.026(5)
_cell_formula_units_Z 3
_cell_length_a 12.4079(7)
_cell_length_b 12.8250(7)
_cell_length_c 12.9266(8)
_cell_measurement_reflns_used 2220
_cell_measurement_temperature 298.84(10)
_cell_measurement_theta_max 22.0250
_cell_measurement_theta_min 3.7300
_cell_volume 1999.2(2)
_computing_cell_refinement
;
CrysAlisPro, Agilent Technologies,
Version 1.171.37.33 (release 27-03-2014 CrysAlis171 .NET)
(compiled Mar 27 2014,17:12:48)
;
_computing_data_collection
;
CrysAlisPro, Agilent Technologies,
Version 1.171.37.33 (release 27-03-2014 CrysAlis171 .NET)
(compiled Mar 27 2014,17:12:48)
;
_computing_data_reduction
;
CrysAlisPro, Agilent Technologies,
Version 1.171.37.33 (release 27-03-2014 CrysAlis171 .NET)
(compiled Mar 27 2014,17:12:48)
;
_computing_molecular_graphics 'Olex2 (Dolomanov et al., 2009)'
_computing_publication_material 'Olex2 (Dolomanov et al., 2009)'
_computing_structure_refinement 'ShelXL (Sheldrick, 2015)'
_computing_structure_solution
;
Superflip (Palatinus & Chapuis, 2007;Palatinus & van der Lee, 2008;
Palatinus et al., 2012)
;
_diffrn_ambient_environment air
_diffrn_ambient_temperature 298.84(10)
_diffrn_detector 'CCD plate'
_diffrn_detector_area_resol_mean 16.0733
_diffrn_detector_type Eos
_diffrn_measured_fraction_theta_full 0.998
_diffrn_measured_fraction_theta_max 0.998
_diffrn_measurement_details
;
#__ type_ start__ end____ width___ exp.time_
  1 omega   25.00   92.20   1.0500    5.0000
omega____ theta____ kappa____ phi______ frames
    -       23.0992   77.0000  -30.0000 64

#__ type_ start__ end____ width___ exp.time_
  2 omega   46.00  102.70   1.0500    5.0000
omega____ theta____ kappa____ phi______ frames
    -       23.0992  178.0000    0.0000 54

#__ type_ start__ end____ width___ exp.time_
  3 omega  -51.00   88.65   1.0500    5.0000
omega____ theta____ kappa____ phi______ frames
    -       23.0992  -19.0000    0.0000 133

#__ type_ start__ end____ width___ exp.time_
  4 omega  -14.00   25.90   1.0500    5.0000
omega____ theta____ kappa____ phi______ frames
    -      -19.0367  -99.0000  -30.0000 38

#__ type_ start__ end____ width___ exp.time_
  5 omega  -12.00   60.45   1.0500    5.0000
omega____ theta____ kappa____ phi______ frames
    -       23.0992  -99.0000 -180.0000 69

#__ type_ start__ end____ width___ exp.time_
  6 omega  -98.00  -71.75   1.0500    5.0000
omega____ theta____ kappa____ phi______ frames
    -      -19.0367  178.0000    0.0000 25
;
_diffrn_measurement_device 'four-circle diffractometer'
_diffrn_measurement_device_type 'SuperNova, Dual, Cu at zero, Eos'
_diffrn_measurement_method '\w scans'
_diffrn_orient_matrix_UB_11 0.0265067000
_diffrn_orient_matrix_UB_12 -0.0389998000
_diffrn_orient_matrix_UB_13 0.0274034000
_diffrn_orient_matrix_UB_21 -0.0342280000
_diffrn_orient_matrix_UB_22 0.0073716000
_diffrn_orient_matrix_UB_23 0.0382075000
_diffrn_orient_matrix_UB_31 -0.0391134000
_diffrn_orient_matrix_UB_32 -0.0394023000
_diffrn_orient_matrix_UB_33 -0.0311123000
_diffrn_radiation_monochromator mirror
_diffrn_radiation_probe x-ray
_diffrn_radiation_type MoK\a
_diffrn_radiation_wavelength 0.71073
_diffrn_reflns_av_R_equivalents 0.0390
_diffrn_reflns_av_unetI/netI 0.0948
_diffrn_reflns_limit_h_max 11
_diffrn_reflns_limit_h_min -15
_diffrn_reflns_limit_k_max 15
_diffrn_reflns_limit_k_min -15
_diffrn_reflns_limit_l_max 15
_diffrn_reflns_limit_l_min -15
_diffrn_reflns_number 13554
_diffrn_reflns_theta_full 26.00
_diffrn_reflns_theta_max 26.02
_diffrn_reflns_theta_min 3.35
_diffrn_source 'SuperNova (Mo) X-ray Source'
_exptl_absorpt_coefficient_mu 1.679
_exptl_absorpt_correction_T_max 1.00000
_exptl_absorpt_correction_T_min 0.67783
_exptl_absorpt_correction_type multi-scan
_exptl_absorpt_process_details
;
CrysAlisPro, Agilent Technologies,
Version 1.171.37.33 (release 27-03-2014 CrysAlis171 .NET)
(compiled Mar 27 2014,17:12:48)
Empirical absorption correction using spherical harmonics,
 implemented in SCALE3 ABSPACK scaling algorithm.
;
_exptl_crystal_colour 'clear light colourless'
_exptl_crystal_colour_lustre clear
_exptl_crystal_colour_modifier light
_exptl_crystal_colour_primary colourless
_exptl_crystal_density_diffrn 1.494
_exptl_crystal_density_method 'not measured'
_exptl_crystal_description block
_exptl_crystal_F_000 912
_exptl_crystal_size_max 0.21
_exptl_crystal_size_mid 0.17
_exptl_crystal_size_min 0.14
_refine_diff_density_max 0.318
_refine_diff_density_min -0.323
_refine_diff_density_rms 0.051
_refine_ls_abs_structure_details 'Flack H D (1983), Acta Cryst. A39, 876-881'
_refine_ls_abs_structure_Flack 0.009(7)
_refine_ls_extinction_method none
_refine_ls_goodness_of_fit_ref 0.999
_refine_ls_hydrogen_treatment mixed
_refine_ls_matrix_type full
_refine_ls_number_parameters 1009
_refine_ls_number_reflns 10162
_refine_ls_number_restraints 3
_refine_ls_restrained_S_all 0.999
_refine_ls_R_factor_all 0.1146
_refine_ls_R_factor_gt 0.0553
_refine_ls_shift/su_max 0.002
_refine_ls_shift/su_mean 0.000
_refine_ls_structure_factor_coef Fsqd
_refine_ls_weighting_details 'calc w=1/[\s^2^(Fo^2^)+(0.0232P)^2^+0.0000P] where P=(Fo^2^+2Fc^2^)/3'
_refine_ls_weighting_scheme calc
_refine_ls_wR_factor_gt 0.0815
_refine_ls_wR_factor_ref 0.1032
_reflns_number_gt 5877
_reflns_number_total 10162
_reflns_threshold_expression >2sigma(I)
_cod_data_source_file c9ob00325h2.cif
_cod_data_source_block sujh_0714
_cod_depositor_comments 'Adding full bibliography for 7156701.cif.'
_cod_database_code 7156701
_reflns_odcompleteness_completeness 99.78
_reflns_odcompleteness_iscentric 1
_reflns_odcompleteness_theta 26.32
_olex2_refinement_description
;
1. Fixed Uiso
 At 1.2 times of:
  All C(H) groups, All C(H,H) groups, All N(H) groups
 At 1.5 times of:
  All C(H,H,H) groups
2.a Riding coordinates:
 N6(H6), N4(H4)
2.b Ternary CH refined with riding coordinates:
 C60(H60), C61(H61), C35(H35), C36(H36), C10(H10), C11(H11)
2.c Secondary CH2 refined with riding coordinates:
 C65(H65A,H65B), C68(H68A,H68B), C39(H39A,H39B), C49(H49A,H49B), C14(H14A,
 H14B), C17(H17A,H17B)
2.d Aromatic/amide H refined with riding coordinates:
 C52(H52), C53(H53), C54(H54), C55(H55), C56(H56), C71(H71), C72(H72),
 C74(H74), C75(H75), C27(H27), C28(H28), C29(H29), C30(H30), C31(H31), C43(H43),
  C44(H44), C46(H46), C47(H47), C1(H1), C2(H2A), C3(H3), C4(H4A), C5(H5),
 C21(H21), C22(H22), C24(H24), C25(H25)
2.e Idealised Me refined as rotating group:
 C66(H66A,H66B,H66C), C69(H69A,H69B,H69C), C40(H40A,H40B,H40C), C50(H50A,H50B,
 H50C), C15(H15A,H15B,H15C), C18(H18A,H18B,H18C)
;
_olex2_date_sample_data_collection 2016-07-14
_olex2_submission_special_instructions 'No special instructions were received'

loop_
_space_group_symop_id
_space_group_symop_operation_xyz
1 'x, y, z'

loop_
_atom_site_label
_atom_site_type_symbol
_atom_site_fract_x
_atom_site_fract_y
_atom_site_fract_z
_atom_site_U_iso_or_equiv
_atom_site_adp_type
_atom_site_occupancy
_atom_site_calc_flag
_atom_site_refinement_flags_posn
Br2 Br -0.01930(13) 0.21904(10) -0.22391(9) 0.1343(5) Uani 1 d .
S6 S 0.06480(15) -0.14678(15) 0.14414(16) 0.0568(5) Uani 1 d .
F7 F -0.2874(4) 0.0522(4) 0.0938(4) 0.0874(15) Uani 1 d .
F8 F -0.3407(4) -0.0506(4) 0.1951(4) 0.0904(16) Uani 1 d .
F9 F -0.2481(4) 0.0928(4) 0.2628(4) 0.0919(16) Uani 1 d .
O11 O 0.1693(4) 0.1091(5) 0.3342(4) 0.0834(18) Uani 1 d .
O12 O -0.0362(5) 0.0966(5) 0.4113(4) 0.0720(16) Uani 1 d .
O13 O 0.0416(6) -0.0145(5) 0.5166(5) 0.101(2) Uani 1 d .
O14 O 0.1434(5) -0.1620(5) 0.3932(5) 0.0897(19) Uani 1 d .
O15 O -0.0230(5) -0.2537(5) 0.3614(5) 0.091(2) Uani 1 d .
N5 N 0.2361(5) -0.0085(5) 0.2187(5) 0.0587(17) Uani 1 d .
N6 N -0.1269(5) -0.0939(5) 0.2812(5) 0.0598(17) Uani 1 d .
H6 H -0.1691 -0.0770 0.3256 0.072 Uiso 1 d R
C51 C 0.2655(6) -0.1496(6) 0.0815(6) 0.0538(19) Uani 1 d .
C52 C 0.2191(7) -0.2318(7) 0.0061(7) 0.080(3) Uani 1 d .
H52 H 0.1465 -0.2568 0.0017 0.096 Uiso 1 calc R
C53 C 0.2811(9) -0.2781(8) -0.0642(9) 0.108(4) Uani 1 d .
H53 H 0.2486 -0.3315 -0.1183 0.129 Uiso 1 calc R
C54 C 0.3896(9) -0.2451(9) -0.0539(10) 0.113(4) Uani 1 d .
H54 H 0.4318 -0.2770 -0.0995 0.136 Uiso 1 calc R
C55 C 0.4357(9) -0.1640(8) 0.0249(9) 0.102(3) Uani 1 d .
H55 H 0.5095 -0.1415 0.0323 0.123 Uiso 1 calc R
C56 C 0.3753(7) -0.1167(7) 0.0914(8) 0.079(3) Uani 1 d .
H56 H 0.4077 -0.0619 0.1441 0.095 Uiso 1 calc R
C57 C 0.2005(6) -0.0931(6) 0.1534(6) 0.0490(19) Uani 1 d .
C58 C 0.1546(6) 0.0303(6) 0.2698(6) 0.062(2) Uani 1 d .
C59 C 0.0405(6) -0.0342(6) 0.2379(5) 0.0525(19) Uani 1 d .
C60 C -0.0502(5) 0.0294(5) 0.1854(5) 0.0486(18) Uani 1 d .
H60 H -0.0527 0.0921 0.2367 0.058 Uiso 1 calc R
C61 C -0.1525(6) -0.0437(5) 0.1854(6) 0.0507(18) Uani 1 d .
H61 H -0.1639 -0.0979 0.1230 0.061 Uiso 1 calc R
C62 C -0.0097(6) -0.0734(6) 0.3288(5) 0.056(2) Uani 1 d .
C63 C -0.2556(7) 0.0132(7) 0.1851(6) 0.062(2) Uani 1 d .
C64 C 0.0363(8) -0.1747(8) 0.3628(7) 0.072(2) Uani 1 d .
C65 C 0.1959(9) -0.2533(8) 0.4337(8) 0.109(4) Uani 1 d .
H65A H 0.2725 -0.2496 0.4269 0.131 Uiso 1 calc R
H65B H 0.1598 -0.3179 0.3915 0.131 Uiso 1 calc R
C66 C 0.1886(10) -0.2549(10) 0.5475(9) 0.155(5) Uani 1 d .
H66A H 0.1129 -0.2661 0.5532 0.233 Uiso 1 calc GR
H66B H 0.2193 -0.1888 0.5884 0.233 Uiso 1 calc GR
H66C H 0.2289 -0.3109 0.5741 0.233 Uiso 1 calc GR
C67 C 0.0040(7) 0.0062(7) 0.4311(7) 0.063(2) Uani 1 d .
C68 C -0.0220(9) 0.1823(8) 0.4994(7) 0.098(3) Uani 1 d .
H68A H -0.0540 0.1596 0.5567 0.118 Uiso 1 calc R
H68B H 0.0558 0.2014 0.5262 0.118 Uiso 1 calc R
C69 C -0.0748(9) 0.2718(8) 0.4635(8) 0.113(4) Uani 1 d .
H69A H -0.0347 0.3016 0.4161 0.169 Uiso 1 calc GR
H69B H -0.0763 0.3237 0.5236 0.169 Uiso 1 calc GR
H69C H -0.1486 0.2499 0.4270 0.169 Uiso 1 calc GR
C70 C -0.0379(6) 0.0691(6) 0.0820(5) 0.0480(18) Uani 1 d .
C71 C -0.0817(6) 0.0153(6) -0.0168(6) 0.055(2) Uani 1 d .
H71 H -0.1173 -0.0514 -0.0222 0.066 Uiso 1 calc R
C72 C -0.0742(8) 0.0580(8) -0.1090(6) 0.085(3) Uani 1 d .
H72 H -0.1049 0.0207 -0.1753 0.102 Uiso 1 calc R
C73 C -0.0211(9) 0.1558(8) -0.1007(7) 0.081(3) Uani 1 d .
C74 C 0.0264(8) 0.2102(7) -0.0038(7) 0.084(3) Uani 1 d .
H74 H 0.0634 0.2762 0.0016 0.100 Uiso 1 calc R
C75 C 0.0182(7) 0.1653(6) 0.0850(7) 0.076(3) Uani 1 d .
H75 H 0.0523 0.2015 0.1509 0.091 Uiso 1 calc R
Br3 Br 0.33464(10) 0.62152(12) 1.24146(11) 0.1336(5) Uani 1 d .
S4 S 0.64561(16) 0.59330(13) 0.83171(14) 0.0514(5) Uani 1 d .
F4 F 0.7131(4) 0.2049(3) 0.9288(4) 0.0867(16) Uani 1 d .
F5 F 0.6161(4) 0.2777(3) 1.0360(4) 0.0870(16) Uani 1 d .
F6 F 0.7918(4) 0.2989(3) 1.0748(4) 0.0864(16) Uani 1 d .
O6 O 0.8613(4) 0.6930(4) 1.0830(4) 0.0688(16) Uani 1 d .
O7 O 1.0377(5) 0.5512(5) 0.9524(5) 0.100(2) Uani 1 d .
O8 O 0.9488(4) 0.4812(4) 1.0657(5) 0.0752(17) Uani 1 d .
O9 O 0.8890(4) 0.6375(4) 0.8008(4) 0.0734(16) Uani 1 d .
O10 O 0.8617(5) 0.4731(5) 0.7138(5) 0.0865(19) Uani 1 d .
N3 N 0.7455(5) 0.7626(4) 0.9549(4) 0.0556(17) Uani 1 d .
N4 N 0.7948(5) 0.3946(4) 0.8836(5) 0.0587(18) Uani 1 d .
H4 H 0.7806 0.3658 0.8183 0.070 Uiso 1 d R
C26 C 0.6142(6) 0.8015(5) 0.8050(5) 0.0462(18) Uani 1 d .
C27 C 0.5452(6) 0.7624(6) 0.7106(6) 0.062(2) Uani 1 d .
H27 H 0.5343 0.6900 0.6892 0.075 Uiso 1 calc R
C28 C 0.4924(7) 0.8301(7) 0.6477(6) 0.078(3) Uani 1 d .
H28 H 0.4464 0.8026 0.5837 0.093 Uiso 1 calc R
C29 C 0.5058(7) 0.9366(7) 0.6767(7) 0.075(3) Uani 1 d .
H29 H 0.4696 0.9812 0.6328 0.090 Uiso 1 calc R
C30 C 0.5738(7) 0.9777(6) 0.7720(7) 0.070(2) Uani 1 d .
H30 H 0.5831 1.0502 0.7933 0.084 Uiso 1 calc R
C31 C 0.6280(6) 0.9097(5) 0.8356(6) 0.058(2) Uani 1 d .
H31 H 0.6741 0.9371 0.8995 0.070 Uiso 1 calc R
C32 C 0.6724(6) 0.7297(5) 0.8692(5) 0.0452(18) Uani 1 d .
C33 C 0.7949(6) 0.6798(5) 1.0011(6) 0.0509(19) Uani 1 d .
C34 C 0.7525(6) 0.5698(5) 0.9408(6) 0.0509(19) Uani 1 d .
C35 C 0.7086(6) 0.4938(5) 1.0100(5) 0.0481(18) Uani 1 d .
H35 H 0.7688 0.4906 1.0701 0.058 Uiso 1 calc R
C36 C 0.7016(6) 0.3872(5) 0.9366(6) 0.0479(18) Uani 1 d .
H36 H 0.6332 0.3799 0.8835 0.057 Uiso 1 calc R
C37 C 0.8416(6) 0.5032(5) 0.8972(6) 0.0510(19) Uani 1 d .
C38 C 0.8651(6) 0.5339(7) 0.7908(7) 0.063(2) Uani 1 d .
C39 C 0.9152(9) 0.6791(8) 0.7095(8) 0.108(4) Uani 1 d .
H39A H 0.9745 0.6425 0.6856 0.130 Uiso 1 calc R
H39B H 0.8514 0.6681 0.6521 0.130 Uiso 1 calc R
C40 C 0.9468(11) 0.7868(8) 0.7358(9) 0.155(6) Uani 1 d .
H40A H 0.9550 0.8161 0.6727 0.233 Uiso 1 calc GR
H40B H 1.0156 0.7968 0.7855 0.233 Uiso 1 calc GR
H40C H 0.8916 0.8214 0.7673 0.233 Uiso 1 calc GR
C41 C 0.7073(7) 0.2920(6) 0.9954(7) 0.059(2) Uani 1 d .
C42 C 0.6133(6) 0.5251(5) 1.0569(6) 0.0487(19) Uani 1 d .
C43 C 0.5056(6) 0.4856(6) 1.0189(7) 0.064(2) Uani 1 d .
H43 H 0.4886 0.4382 0.9565 0.076 Uiso 1 calc R
C44 C 0.4220(8) 0.5151(8) 1.0721(8) 0.082(3) Uani 1 d .
H44 H 0.3498 0.4884 1.0445 0.098 Uiso 1 calc R
C45 C 0.4452(8) 0.5825(8) 1.1637(8) 0.083(3) Uani 1 d .
C46 C 0.5496(9) 0.6256(7) 1.2024(7) 0.087(3) Uani 1 d .
H46 H 0.5637 0.6759 1.2627 0.105 Uiso 1 calc R
C47 C 0.6350(7) 0.5956(6) 1.1532(6) 0.071(2) Uani 1 d .
H47 H 0.7069 0.6217 1.1833 0.085 Uiso 1 calc R
C48 C 0.9556(7) 0.5154(6) 0.9747(8) 0.067(2) Uani 1 d .
C49 C 1.0482(7) 0.5012(7) 1.1491(8) 0.099(4) Uani 1 d .
H49A H 1.0731 0.5755 1.1618 0.119 Uiso 1 calc R
H49B H 1.1070 0.4610 1.1289 0.119 Uiso 1 calc R
C50 C 1.0151(10) 0.4669(9) 1.2462(8) 0.147(6) Uani 1 d .
H50A H 0.9877 0.3940 1.2312 0.221 Uiso 1 calc GR
H50B H 0.9586 0.5090 1.2662 0.221 Uiso 1 calc GR
H50C H 1.0777 0.4756 1.3035 0.221 Uiso 1 calc GR
Br1 Br 0.72649(8) -0.18482(7) 0.47943(8) 0.0947(4) Uani 1 d .
S5 S 0.33384(15) 0.17572(14) 0.55601(13) 0.0498(5) Uani 1 d .
F1 F 0.5386(5) 0.3282(4) 0.2644(4) 0.109(2) Uani 1 d .
F2 F 0.3832(5) 0.2667(4) 0.1696(4) 0.1035(19) Uani 1 d .
F3 F 0.5043(5) 0.1624(4) 0.2165(4) 0.0949(16) Uani 1 d .
O1 O 0.5938(4) 0.3606(4) 0.6636(4) 0.0649(15) Uani 1 d .
O2 O 0.1904(5) 0.3987(5) 0.4758(5) 0.101(2) Uani 1 d .
O3 O 0.2977(5) 0.4111(4) 0.6371(4) 0.0761(16) Uani 1 d .
O4 O 0.5454(5) 0.4583(4) 0.4684(4) 0.0691(16) Uani 1 d .
O5 O 0.4342(6) 0.5521(5) 0.5526(6) 0.104(2) Uani 1 d .
N1 N 0.4753(5) 0.2561(4) 0.7298(4) 0.0522(16) Uani 1 d .
N2 N 0.3549(5) 0.3320(5) 0.3757(5) 0.060(2) Uani 1 d .
H2 H 0.294(6) 0.324(7) 0.364(7) 0.072 Uiso 1 d R
C1 C 0.2427(6) 0.0653(6) 0.7178(6) 0.061(2) Uani 1 d .
H1 H 0.2177 0.0535 0.6446 0.073 Uiso 1 calc R
C2 C 0.1894(8) 0.0123(7) 0.7818(7) 0.088(3) Uani 1 d .
H2A H 0.1302 -0.0362 0.7515 0.106 Uiso 1 calc R
C3 C 0.2227(9) 0.0302(8) 0.8894(8) 0.094(3) Uani 1 d .
H3 H 0.1841 -0.0038 0.9323 0.112 Uiso 1 calc R
C4 C 0.3116(9) 0.0973(7) 0.9340(7) 0.093(3) Uani 1 d .
H4A H 0.3357 0.1075 1.0074 0.112 Uiso 1 calc R
C5 C 0.3662(7) 0.1501(6) 0.8710(6) 0.071(3) Uani 1 d .
H5 H 0.4269 0.1966 0.9022 0.085 Uiso 1 calc R
C6 C 0.3317(6) 0.1350(5) 0.7596(6) 0.0478(18) Uani 1 d .
C7 C 0.3875(6) 0.1923(5) 0.6926(5) 0.0443(18) Uani 1 d .
C8 C 0.5111(6) 0.3020(5) 0.6486(6) 0.053(2) Uani 1 d .
C9 C 0.4376(5) 0.2732(5) 0.5377(5) 0.0426(17) Uani 1 d .
C10 C 0.4995(5) 0.2302(5) 0.4490(5) 0.0412(17) Uani 1 d .
H10 H 0.5604 0.2825 0.4503 0.049 Uiso 1 calc R
C11 C 0.4133(6) 0.2384(5) 0.3496(5) 0.0495(19) Uani 1 d .
H11 H 0.3613 0.1757 0.3342 0.059 Uiso 1 calc R
C12 C 0.3823(7) 0.3669(5) 0.4906(6) 0.055(2) Uani 1 d .
C13 C 0.2776(8) 0.3942(6) 0.5305(8) 0.068(2) Uani 1 d .
C14 C 0.2036(9) 0.4374(9) 0.6880(8) 0.116(4) Uani 1 d .
H14A H 0.1843 0.5081 0.6774 0.139 Uiso 1 calc R
H14B H 0.1403 0.3886 0.6559 0.139 Uiso 1 calc R
C15 C 0.2315(11) 0.4310(10) 0.7963(10) 0.145(5) Uani 1 d .
H15A H 0.2290 0.3583 0.8072 0.217 Uiso 1 calc GR
H15B H 0.1803 0.4669 0.8326 0.217 Uiso 1 calc GR
H15C H 0.3044 0.4634 0.8237 0.217 Uiso 1 calc GR
C16 C 0.4579(8) 0.4710(6) 0.5086(7) 0.065(2) Uani 1 d .
C17 C 0.6240(8) 0.5489(6) 0.4856(8) 0.087(3) Uani 1 d .
H17A H 0.6464 0.5739 0.5610 0.104 Uiso 1 calc R
H17B H 0.5920 0.6057 0.4505 0.104 Uiso 1 calc R
C18 C 0.7204(8) 0.5136(7) 0.4399(8) 0.097(3) Uani 1 d .
H18A H 0.6948 0.4715 0.3720 0.146 Uiso 1 calc GR
H18B H 0.7631 0.4726 0.4870 0.146 Uiso 1 calc GR
H18C H 0.7651 0.5742 0.4313 0.146 Uiso 1 calc GR
C19 C 0.4617(8) 0.2514(7) 0.2516(7) 0.069(2) Uani 1 d .
C20 C 0.5484(6) 0.1261(5) 0.4571(5) 0.0472(19) Uani 1 d .
C21 C 0.4986(6) 0.0292(5) 0.4057(6) 0.052(2) Uani 1 d .
H21 H 0.4285 0.0262 0.3642 0.062 Uiso 1 calc R
C22 C 0.5501(7) -0.0623(6) 0.4144(6) 0.062(2) Uani 1 d .
H22 H 0.5136 -0.1263 0.3808 0.074 Uiso 1 calc R
C23 C 0.6525(7) -0.0602(5) 0.4707(6) 0.058(2) Uani 1 d .
C24 C 0.7045(7) 0.0332(6) 0.5277(7) 0.070(2) Uani 1 d .
H24 H 0.7731 0.0337 0.5714 0.084 Uiso 1 calc R
C25 C 0.6539(7) 0.1246(6) 0.5190(6) 0.065(2) Uani 1 d .
H25 H 0.6904 0.1877 0.5550 0.078 Uiso 1 calc R

loop_
_atom_site_aniso_label
_atom_site_aniso_U_11
_atom_site_aniso_U_22
_atom_site_aniso_U_33
_atom_site_aniso_U_23
_atom_site_aniso_U_13
_atom_site_aniso_U_12
Br2 0.2235(16) 0.1267(10) 0.0863(8) 0.0478(7) 0.0855(9) 0.0434(9)
S6 0.0443(12) 0.0640(12) 0.0561(12) -0.0065(10) 0.0083(10) -0.0093(10)
F7 0.076(4) 0.117(4) 0.076(3) 0.035(3) 0.015(3) 0.027(3)
F8 0.049(3) 0.124(4) 0.102(4) 0.022(3) 0.021(3) -0.007(3)
F9 0.073(3) 0.109(4) 0.088(4) -0.020(3) 0.020(3) 0.023(3)
O11 0.062(4) 0.100(4) 0.072(4) -0.038(4) 0.015(3) -0.022(3)
O12 0.082(4) 0.087(4) 0.041(3) -0.011(3) 0.013(3) -0.001(3)
O13 0.122(6) 0.137(6) 0.040(3) 0.016(4) -0.002(4) 0.017(4)
O14 0.065(4) 0.125(5) 0.080(4) 0.023(4) 0.004(4) 0.022(4)
O15 0.096(5) 0.089(5) 0.093(5) 0.027(4) 0.019(4) 0.006(4)
N5 0.050(4) 0.068(4) 0.051(4) -0.010(3) 0.007(3) -0.011(3)
N6 0.045(4) 0.098(5) 0.038(3) 0.010(3) 0.013(3) -0.008(3)
C51 0.048(5) 0.061(5) 0.056(5) 0.007(4) 0.020(4) 0.006(4)
C52 0.061(6) 0.086(7) 0.089(7) -0.013(6) 0.023(6) -0.006(5)
C53 0.099(9) 0.101(8) 0.118(9) -0.036(7) 0.045(8) -0.001(7)
C54 0.077(8) 0.121(9) 0.152(11) -0.010(8) 0.067(8) 0.010(7)
C55 0.073(7) 0.104(8) 0.125(9) -0.012(7) 0.033(7) -0.013(6)
C56 0.042(5) 0.091(7) 0.100(8) 0.003(6) 0.013(5) -0.001(5)
C57 0.042(4) 0.057(5) 0.048(5) 0.016(4) 0.005(4) -0.007(4)
C58 0.056(5) 0.073(6) 0.048(5) -0.003(4) 0.000(4) -0.006(4)
C59 0.047(5) 0.067(5) 0.040(4) 0.000(4) 0.009(4) -0.009(4)
C60 0.043(4) 0.061(5) 0.042(4) 0.000(4) 0.017(4) -0.009(4)
C61 0.048(5) 0.057(4) 0.049(5) 0.000(4) 0.020(4) 0.004(4)
C62 0.055(5) 0.082(6) 0.032(4) 0.009(4) 0.009(4) 0.003(4)
C63 0.062(6) 0.071(5) 0.047(5) -0.006(5) 0.002(5) -0.004(5)
C64 0.065(7) 0.100(7) 0.050(5) 0.008(5) 0.010(5) 0.007(6)
C65 0.097(8) 0.143(10) 0.087(8) 0.001(7) 0.011(7) 0.053(7)
C66 0.150(12) 0.224(15) 0.110(10) 0.068(10) 0.020(9) 0.090(10)
C67 0.053(5) 0.083(6) 0.053(6) 0.003(5) 0.010(5) 0.005(5)
C68 0.105(8) 0.111(8) 0.064(6) -0.036(6) 0.017(6) -0.010(7)
C69 0.127(10) 0.106(8) 0.099(9) -0.022(7) 0.031(8) 0.015(7)
C70 0.044(4) 0.065(5) 0.034(4) -0.006(4) 0.014(4) 0.002(4)
C71 0.068(5) 0.059(5) 0.040(4) 0.003(4) 0.019(4) 0.000(4)
C72 0.104(8) 0.121(8) 0.033(5) 0.005(5) 0.021(5) 0.007(6)
C73 0.119(9) 0.085(7) 0.051(6) 0.017(5) 0.047(6) 0.009(6)
C74 0.125(9) 0.066(6) 0.065(6) 0.010(5) 0.038(6) -0.015(5)
C75 0.103(7) 0.059(5) 0.067(6) 0.005(5) 0.029(6) -0.015(5)
Br3 0.0966(9) 0.2069(14) 0.1114(10) 0.0183(9) 0.0509(8) 0.0414(9)
S4 0.0597(12) 0.0415(10) 0.0468(11) 0.0029(9) -0.0009(10) -0.0056(9)
F4 0.117(4) 0.046(3) 0.098(4) 0.011(3) 0.025(3) 0.002(3)
F5 0.086(4) 0.077(3) 0.113(4) 0.042(3) 0.039(3) -0.005(3)
F6 0.089(4) 0.074(3) 0.087(3) 0.034(3) -0.020(3) -0.009(3)
O6 0.063(4) 0.059(3) 0.068(4) 0.001(3) -0.019(3) -0.013(3)
O7 0.049(4) 0.131(5) 0.119(6) 0.031(4) 0.011(4) -0.015(4)
O8 0.065(4) 0.084(4) 0.071(4) 0.025(3) -0.009(3) -0.005(3)
O9 0.086(4) 0.063(4) 0.078(4) 0.017(3) 0.031(3) -0.012(3)
O10 0.124(6) 0.080(4) 0.061(4) 0.002(3) 0.040(4) -0.004(4)
N3 0.061(4) 0.050(4) 0.049(4) 0.000(3) 0.002(4) -0.002(3)
N4 0.074(5) 0.045(4) 0.055(4) 0.001(3) 0.012(4) 0.000(3)
C26 0.051(5) 0.043(4) 0.045(4) 0.010(4) 0.010(4) 0.003(3)
C27 0.078(6) 0.052(5) 0.052(5) 0.009(4) 0.002(5) 0.003(4)
C28 0.104(8) 0.067(6) 0.056(6) 0.000(5) 0.009(6) -0.004(5)
C29 0.083(7) 0.067(6) 0.068(6) 0.005(5) -0.005(6) 0.034(5)
C30 0.094(7) 0.044(4) 0.073(6) 0.004(4) 0.018(6) 0.017(5)
C31 0.062(5) 0.044(5) 0.063(5) -0.003(4) 0.005(4) -0.003(4)
C32 0.044(4) 0.044(4) 0.044(4) 0.002(3) 0.005(4) -0.004(3)
C33 0.052(5) 0.050(4) 0.047(5) -0.003(4) 0.011(4) -0.009(4)
C34 0.044(4) 0.045(4) 0.058(5) 0.007(4) -0.003(4) -0.005(3)
C35 0.048(5) 0.048(4) 0.043(4) 0.001(3) 0.002(4) -0.011(3)
C36 0.044(4) 0.045(4) 0.052(5) 0.007(4) 0.003(4) 0.002(3)
C37 0.052(5) 0.053(5) 0.048(5) 0.009(4) 0.007(4) -0.003(4)
C38 0.057(5) 0.064(6) 0.071(6) 0.010(5) 0.020(5) -0.003(4)
C39 0.145(10) 0.101(8) 0.097(8) 0.041(7) 0.058(7) -0.014(7)
C40 0.224(15) 0.108(9) 0.134(10) 0.048(8) 0.034(10) -0.055(9)
C41 0.069(6) 0.041(5) 0.057(5) -0.001(4) -0.001(5) -0.010(4)
C42 0.044(5) 0.057(5) 0.044(5) 0.013(4) 0.003(4) -0.001(4)
C43 0.050(5) 0.077(6) 0.062(5) 0.001(4) 0.018(5) -0.008(4)
C44 0.060(6) 0.108(7) 0.067(7) 0.000(6) 0.001(6) -0.006(5)
C45 0.065(6) 0.121(8) 0.076(7) 0.030(6) 0.034(6) 0.022(6)
C46 0.094(8) 0.100(7) 0.074(7) -0.004(5) 0.038(7) 0.016(6)
C47 0.063(6) 0.085(6) 0.054(5) -0.002(5) -0.003(5) -0.010(5)
C48 0.057(6) 0.065(5) 0.076(7) 0.002(5) 0.013(5) -0.004(4)
C49 0.066(6) 0.099(8) 0.107(8) 0.005(6) -0.040(7) 0.001(5)
C50 0.189(14) 0.143(10) 0.083(8) 0.048(8) -0.055(9) -0.022(9)
Br1 0.1007(8) 0.0622(6) 0.1343(9) 0.0334(6) 0.0380(7) 0.0236(5)
S5 0.0523(12) 0.0534(11) 0.0378(10) 0.0016(9) 0.0001(10) -0.0081(9)
F1 0.151(5) 0.109(4) 0.064(3) 0.010(3) 0.037(4) -0.050(4)
F2 0.151(6) 0.117(4) 0.038(3) 0.017(3) 0.002(3) 0.013(4)
F3 0.135(5) 0.088(4) 0.071(3) 0.010(3) 0.043(3) 0.017(3)
O1 0.067(4) 0.076(3) 0.045(3) 0.003(3) 0.003(3) -0.018(3)
O2 0.077(5) 0.140(6) 0.082(5) 0.016(4) -0.002(4) 0.036(4)
O3 0.087(4) 0.086(4) 0.055(4) 0.001(3) 0.013(4) 0.024(3)
O4 0.096(4) 0.038(3) 0.076(4) 0.004(3) 0.029(4) -0.010(3)
O5 0.128(6) 0.053(4) 0.127(6) -0.023(4) 0.039(5) 0.003(4)
N1 0.058(4) 0.053(4) 0.041(3) 0.004(3) 0.003(3) -0.008(3)
N2 0.075(5) 0.053(4) 0.045(4) 0.007(3) -0.006(4) 0.013(4)
C1 0.064(5) 0.068(5) 0.045(5) 0.005(4) 0.003(4) -0.015(4)
C2 0.102(8) 0.095(7) 0.065(6) 0.022(6) 0.012(6) -0.030(6)
C3 0.119(9) 0.102(8) 0.068(7) 0.038(6) 0.029(7) -0.013(7)
C4 0.122(9) 0.108(8) 0.045(5) 0.017(6) 0.009(6) -0.022(7)
C5 0.086(6) 0.077(6) 0.041(5) 0.006(4) -0.002(5) -0.016(5)
C6 0.049(4) 0.053(4) 0.044(5) 0.011(4) 0.012(4) 0.010(4)
C7 0.044(4) 0.045(4) 0.038(4) -0.008(3) -0.001(4) 0.003(3)
C8 0.051(5) 0.046(4) 0.055(5) -0.006(4) 0.001(4) -0.006(4)
C9 0.051(4) 0.040(4) 0.033(4) -0.001(3) 0.007(4) -0.009(3)
C10 0.046(4) 0.039(4) 0.037(4) 0.006(3) 0.008(4) -0.004(3)
C11 0.060(5) 0.049(4) 0.038(4) 0.004(4) 0.011(4) -0.007(4)
C12 0.073(6) 0.045(4) 0.045(5) 0.004(4) 0.011(4) 0.008(4)
C13 0.074(7) 0.054(5) 0.071(7) 0.001(5) 0.003(6) 0.000(5)
C14 0.115(9) 0.171(11) 0.074(7) 0.006(7) 0.043(7) 0.066(8)
C15 0.140(11) 0.172(12) 0.123(11) -0.017(9) 0.051(10) 0.025(9)
C16 0.083(7) 0.046(5) 0.062(6) 0.005(4) 0.013(5) -0.008(5)
C17 0.109(8) 0.049(5) 0.103(8) 0.003(5) 0.033(7) -0.014(5)
C18 0.094(8) 0.077(6) 0.122(9) 0.017(6) 0.029(7) -0.020(6)
C19 0.087(7) 0.062(6) 0.051(6) -0.008(5) 0.013(5) -0.008(5)
C20 0.054(5) 0.041(4) 0.044(4) 0.003(3) 0.009(4) -0.007(4)
C21 0.052(5) 0.047(4) 0.052(5) 0.004(4) 0.003(4) -0.004(4)
C22 0.071(6) 0.043(5) 0.071(6) 0.009(4) 0.012(5) -0.002(4)
C23 0.073(6) 0.043(4) 0.065(5) 0.015(4) 0.028(5) 0.008(4)
C24 0.052(5) 0.072(6) 0.092(7) 0.028(5) 0.015(5) 0.003(5)
C25 0.058(5) 0.055(5) 0.082(6) 0.014(4) 0.017(5) -0.007(4)

loop_
_atom_type_symbol
_atom_type_description
_atom_type_scat_dispersion_real
_atom_type_scat_dispersion_imag
_atom_type_scat_source
C C 0.0033 0.0016 'International Tables Vol C Tables 4.2.6.8 and 6.1.1.4'
H H 0.0000 0.0000 'International Tables Vol C Tables 4.2.6.8 and 6.1.1.4'
Br Br -0.2901 2.4595 'International Tables Vol C Tables 4.2.6.8 and 6.1.1.4'
F F 0.0171 0.0103 'International Tables Vol C Tables 4.2.6.8 and 6.1.1.4'
N N 0.0061 0.0033 'International Tables Vol C Tables 4.2.6.8 and 6.1.1.4'
O O 0.0106 0.0060 'International Tables Vol C Tables 4.2.6.8 and 6.1.1.4'
S S 0.1246 0.1234 'International Tables Vol C Tables 4.2.6.8 and 6.1.1.4'

loop_
_geom_angle_atom_site_label_1
_geom_angle_atom_site_label_2
_geom_angle_atom_site_label_3
_geom_angle
C57 S6 C59 89.7(3)
C67 O12 C68 117.7(7)
C64 O14 C65 115.3(8)
C57 N5 C58 111.5(6)
C61 N6 H6 112.6
C61 N6 C62 110.2(5)
C62 N6 H6 112.9
C52 C51 C56 119.8(8)
C52 C51 C57 121.5(7)
C56 C51 C57 118.6(7)
C51 C52 H52 120.2
C51 C52 C53 119.7(8)
C53 C52 H52 120.2
C52 C53 H53 120.0
C54 C53 C52 120.1(10)
C54 C53 H53 120.0
C53 C54 H54 120.4
C53 C54 C55 119.2(10)
C55 C54 H54 120.4
C54 C55 H55 119.5
C56 C55 C54 121.1(10)
C56 C55 H55 119.5
C51 C56 H56 120.0
C55 C56 C51 120.0(9)
C55 C56 H56 120.0
N5 C57 S6 119.4(6)
N5 C57 C51 124.6(6)
C51 C57 S6 116.0(5)
O11 C58 N5 123.1(7)
O11 C58 C59 121.4(8)
N5 C58 C59 115.5(7)
C58 C59 S6 103.6(5)
C60 C59 S6 110.9(5)
C60 C59 C58 112.5(6)
C60 C59 C62 102.3(6)
C62 C59 S6 110.4(5)
C62 C59 C58 117.2(6)
C59 C60 H60 106.4
C61 C60 C59 100.3(5)
C61 C60 H60 106.4
C70 C60 C59 118.1(6)
C70 C60 H60 106.4
C70 C60 C61 118.1(6)
N6 C61 C60 105.8(6)
N6 C61 H61 109.0
N6 C61 C63 110.2(6)
C60 C61 H61 109.0
C63 C61 C60 113.5(6)
C63 C61 H61 109.0
N6 C62 C59 103.1(5)
N6 C62 C64 109.6(6)
N6 C62 C67 109.4(6)
C64 C62 C59 113.2(7)
C64 C62 C67 106.3(6)
C67 C62 C59 115.3(6)
F7 C63 C61 111.9(7)
F8 C63 F7 105.7(6)
F8 C63 C61 112.0(7)
F9 C63 F7 106.7(7)
F9 C63 F8 105.1(7)
F9 C63 C61 114.6(6)
O14 C64 C62 110.8(8)
O15 C64 O14 127.2(9)
O15 C64 C62 122.0(8)
O14 C65 H65A 109.5
O14 C65 H65B 109.5
O14 C65 C66 110.8(9)
H65A C65 H65B 108.1
C66 C65 H65A 109.5
C66 C65 H65B 109.5
C65 C66 H66A 109.5
C65 C66 H66B 109.5
C65 C66 H66C 109.5
H66A C66 H66B 109.5
H66A C66 H66C 109.5
H66B C66 H66C 109.5
O12 C67 C62 111.5(7)
O13 C67 O12 125.3(8)
O13 C67 C62 123.2(9)
O12 C68 H68A 109.8
O12 C68 H68B 109.8
H68A C68 H68B 108.2
C69 C68 O12 109.4(8)
C69 C68 H68A 109.8
C69 C68 H68B 109.8
C68 C69 H69A 109.5
C68 C69 H69B 109.5
C68 C69 H69C 109.5
H69A C69 H69B 109.5
H69A C69 H69C 109.5
H69B C69 H69C 109.5
C71 C70 C60 123.8(6)
C75 C70 C60 119.5(6)
C75 C70 C71 116.7(7)
C70 C71 H71 119.2
C70 C71 C72 121.6(7)
C72 C71 H71 119.2
C71 C72 H72 120.5
C73 C72 C71 119.0(8)
C73 C72 H72 120.5
C72 C73 Br2 119.6(7)
C74 C73 Br2 119.5(7)
C74 C73 C72 120.9(8)
C73 C74 H74 120.8
C73 C74 C75 118.4(8)
C75 C74 H74 120.8
C70 C75 H75 118.4
C74 C75 C70 123.3(8)
C74 C75 H75 118.4
C32 S4 C34 90.3(3)
C48 O8 C49 116.1(7)
C38 O9 C39 117.0(7)
C32 N3 C33 112.5(6)
C36 N4 H4 113.5
C37 N4 H4 112.9
C37 N4 C36 110.8(6)
C27 C26 C31 118.7(6)
C27 C26 C32 119.7(6)
C31 C26 C32 121.5(6)
C26 C27 H27 120.0
C28 C27 C26 120.1(7)
C28 C27 H27 120.0
C27 C28 H28 119.2
C29 C28 C27 121.6(7)
C29 C28 H28 119.2
C28 C29 H29 120.3
C28 C29 C30 119.4(7)
C30 C29 H29 120.3
C29 C30 H30 120.4
C29 C30 C31 119.3(7)
C31 C30 H30 120.4
C26 C31 H31 119.5
C30 C31 C26 120.9(7)
C30 C31 H31 119.5
N3 C32 S4 117.9(5)
N3 C32 C26 122.4(6)
C26 C32 S4 119.8(5)
O6 C33 N3 123.0(6)
O6 C33 C34 122.9(7)
N3 C33 C34 114.0(6)
C33 C34 S4 105.2(5)
C33 C34 C35 114.0(6)
C33 C34 C37 115.4(6)
C35 C34 S4 111.4(4)
C35 C34 C37 100.8(5)
C37 C34 S4 110.2(5)
C34 C35 H35 106.0
C34 C35 C36 100.6(6)
C36 C35 H35 106.0
C42 C35 C34 116.8(6)
C42 C35 H35 106.0
C42 C35 C36 120.1(6)
N4 C36 C35 105.1(5)
N4 C36 H36 109.3
N4 C36 C41 109.9(6)
C35 C36 H36 109.3
C41 C36 C35 113.8(6)
C41 C36 H36 109.3
N4 C37 C34 104.1(6)
N4 C37 C38 111.1(6)
N4 C37 C48 109.8(6)
C38 C37 C34 112.7(6)
C38 C37 C48 105.6(6)
C48 C37 C34 113.6(6)
O9 C38 C37 109.8(7)
O10 C38 O9 126.2(8)
O10 C38 C37 124.0(7)
O9 C39 H39A 109.7
O9 C39 H39B 109.7
H39A C39 H39B 108.2
C40 C39 O9 109.7(8)
C40 C39 H39A 109.7
C40 C39 H39B 109.7
C39 C40 H40A 109.5
C39 C40 H40B 109.5
C39 C40 H40C 109.5
H40A C40 H40B 109.5
H40A C40 H40C 109.5
H40B C40 H40C 109.5
F4 C41 F5 107.0(6)
F4 C41 C36 110.2(7)
F5 C41 C36 110.7(7)
F6 C41 F4 107.8(7)
F6 C41 F5 107.0(7)
F6 C41 C36 113.8(6)
C43 C42 C35 125.5(7)
C43 C42 C47 117.1(8)
C47 C42 C35 117.3(7)
C42 C43 H43 119.3
C42 C43 C44 121.4(8)
C44 C43 H43 119.3
C43 C44 H44 119.9
C45 C44 C43 120.2(9)
C45 C44 H44 119.9
C44 C45 Br3 121.7(8)
C44 C45 C46 120.4(9)
C46 C45 Br3 117.9(8)
C45 C46 H46 119.6
C45 C46 C47 120.8(9)
C47 C46 H46 119.6
C42 C47 H47 120.0
C46 C47 C42 120.0(8)
C46 C47 H47 120.0
O7 C48 O8 125.2(8)
O7 C48 C37 123.0(9)
O8 C48 C37 111.8(7)
O8 C49 H49A 110.7
O8 C49 H49B 110.7
O8 C49 C50 105.3(8)
H49A C49 H49B 108.8
C50 C49 H49A 110.7
C50 C49 H49B 110.7
C49 C50 H50A 109.5
C49 C50 H50B 109.5
C49 C50 H50C 109.5
H50A C50 H50B 109.5
H50A C50 H50C 109.5
H50B C50 H50C 109.5
C7 S5 C9 90.3(3)
C13 O3 C14 116.6(7)
C16 O4 C17 116.1(6)
C7 N1 C8 110.9(5)
C11 N2 H2 116(7)
C12 N2 H2 104(7)
C12 N2 C11 109.5(6)
C2 C1 H1 119.4
C6 C1 H1 119.4
C6 C1 C2 121.2(7)
C1 C2 H2A 119.7
C3 C2 C1 120.5(9)
C3 C2 H2A 119.7
C2 C3 H3 119.9
C4 C3 C2 120.2(9)
C4 C3 H3 119.9
C3 C4 H4A 120.1
C3 C4 C5 119.9(8)
C5 C4 H4A 120.1
C4 C5 H5 119.5
C4 C5 C6 121.0(7)
C6 C5 H5 119.5
C1 C6 C5 117.2(7)
C1 C6 C7 121.5(6)
C5 C6 C7 121.3(7)
N1 C7 S5 118.8(5)
N1 C7 C6 122.8(6)
C6 C7 S5 118.4(5)
O1 C8 N1 122.7(6)
O1 C8 C9 121.9(7)
N1 C8 C9 115.3(6)
C8 C9 S5 104.4(5)
C8 C9 C10 114.5(6)
C8 C9 C12 114.9(5)
C10 C9 S5 111.4(4)
C12 C9 S5 110.2(5)
C12 C9 C10 101.7(5)
C9 C10 H10 106.8
C11 C10 C9 100.7(5)
C11 C10 H10 106.8
C20 C10 C9 117.5(5)
C20 C10 H10 106.8
C20 C10 C11 117.4(5)
N2 C11 C10 106.1(5)
N2 C11 H11 109.3
N2 C11 C19 108.6(6)
C10 C11 H11 109.3
C10 C11 C19 113.9(6)
C19 C11 H11 109.3
N2 C12 C9 104.5(6)
N2 C12 C13 109.1(7)
N2 C12 C16 107.3(6)
C9 C12 C16 114.8(6)
C13 C12 C9 114.0(6)
C13 C12 C16 106.8(6)
O2 C13 O3 124.5(9)
O2 C13 C12 125.4(9)
O3 C13 C12 110.1(8)
O3 C14 H14A 109.8
O3 C14 H14B 109.8
H14A C14 H14B 108.2
C15 C14 O3 109.4(9)
C15 C14 H14A 109.8
C15 C14 H14B 109.8
C14 C15 H15A 109.5
C14 C15 H15B 109.5
C14 C15 H15C 109.5
H15A C15 H15B 109.5
H15A C15 H15C 109.5
H15B C15 H15C 109.5
O4 C16 C12 111.7(7)
O5 C16 O4 125.8(8)
O5 C16 C12 122.5(9)
O4 C17 H17A 110.4
O4 C17 H17B 110.4
O4 C17 C18 106.6(7)
H17A C17 H17B 108.6
C18 C17 H17A 110.4
C18 C17 H17B 110.4
C17 C18 H18A 109.5
C17 C18 H18B 109.5
C17 C18 H18C 109.5
H18A C18 H18B 109.5
H18A C18 H18C 109.5
H18B C18 H18C 109.5
F1 C19 F2 107.5(7)
F1 C19 F3 107.2(8)
F1 C19 C11 115.2(6)
F2 C19 C11 111.1(8)
F3 C19 F2 104.2(7)
F3 C19 C11 111.0(7)
C21 C20 C10 125.1(6)
C21 C20 C25 116.1(7)
C25 C20 C10 118.8(6)
C20 C21 H21 119.1
C22 C21 C20 121.7(7)
C22 C21 H21 119.1
C21 C22 H22 119.7
C23 C22 C21 120.6(7)
C23 C22 H22 119.7
C22 C23 Br1 121.2(6)
C22 C23 C24 120.3(7)
C24 C23 Br1 118.5(7)
C23 C24 H24 120.4
C25 C24 C23 119.2(8)
C25 C24 H24 120.4
C20 C25 H25 119.0
C24 C25 C20 121.9(7)
C24 C25 H25 119.0

loop_
_geom_bond_atom_site_label_1
_geom_bond_atom_site_label_2
_geom_bond_distance
Br2 C73 1.879(8)
S6 C57 1.762(7)
S6 C59 1.838(7)
F7 C63 1.340(9)
F8 C63 1.337(9)
F9 C63 1.325(8)
O11 C58 1.207(8)
O12 C67 1.322(9)
O12 C68 1.457(9)
O13 C67 1.187(9)
O14 C64 1.310(9)
O14 C65 1.476(10)
O15 C64 1.217(9)
N5 C57 1.290(8)
N5 C58 1.386(10)
N6 H6 0.8600
N6 C61 1.459(8)
N6 C62 1.467(8)
C51 C52 1.364(10)
C51 C56 1.382(10)
C51 C57 1.487(10)
C52 H52 0.9300
C52 C53 1.393(12)
C53 H53 0.9300
C53 C54 1.366(12)
C54 H54 0.9300
C54 C55 1.378(12)
C55 H55 0.9300
C55 C56 1.350(12)
C56 H56 0.9300
C58 C59 1.560(9)
C59 C60 1.533(9)
C59 C62 1.552(9)
C60 H60 0.9800
C60 C61 1.538(9)
C60 C70 1.519(9)
C61 H61 0.9800
C61 C63 1.506(11)
C62 C64 1.530(11)
C62 C67 1.541(10)
C65 H65A 0.9700
C65 H65B 0.9700
C65 C66 1.493(13)
C66 H66A 0.9600
C66 H66B 0.9600
C66 H66C 0.9600
C68 H68A 0.9700
C68 H68B 0.9700
C68 C69 1.437(12)
C69 H69A 0.9600
C69 H69B 0.9600
C69 H69C 0.9600
C70 C71 1.372(9)
C70 C75 1.376(9)
C71 H71 0.9300
C71 C72 1.389(10)
C72 H72 0.9300
C72 C73 1.368(11)
C73 C74 1.366(11)
C74 H74 0.9300
C74 C75 1.366(10)
C75 H75 0.9300
Br3 C45 1.896(9)
S4 C32 1.752(6)
S4 C34 1.815(7)
F4 C41 1.335(8)
F5 C41 1.346(9)
F6 C41 1.315(8)
O6 C33 1.202(7)
O7 C48 1.194(9)
O8 C48 1.322(9)
O8 C49 1.468(8)
O9 C38 1.331(8)
O9 C39 1.436(9)
O10 C38 1.177(9)
N3 C32 1.302(7)
N3 C33 1.399(8)
N4 H4 0.8601
N4 C36 1.454(9)
N4 C37 1.456(8)
C26 C27 1.374(9)
C26 C31 1.386(8)
C26 C32 1.450(8)
C27 H27 0.9300
C27 C28 1.374(10)
C28 H28 0.9300
C28 C29 1.362(10)
C29 H29 0.9300
C29 C30 1.383(10)
C30 H30 0.9300
C30 C31 1.389(9)
C31 H31 0.9300
C33 C34 1.538(9)
C34 C35 1.548(9)
C34 C37 1.573(10)
C35 H35 0.9800
C35 C36 1.550(9)
C35 C42 1.475(10)
C36 H36 0.9800
C36 C41 1.516(9)
C37 C38 1.550(11)
C37 C48 1.563(10)
C39 H39A 0.9700
C39 H39B 0.9700
C39 C40 1.397(11)
C40 H40A 0.9600
C40 H40B 0.9600
C40 H40C 0.9600
C42 C43 1.381(9)
C42 C47 1.416(10)
C43 H43 0.9300
C43 C44 1.390(12)
C44 H44 0.9300
C44 C45 1.349(12)
C45 C46 1.361(12)
C46 H46 0.9300
C46 C47 1.380(11)
C47 H47 0.9300
C49 H49A 0.9700
C49 H49B 0.9700
C49 C50 1.501(13)
C50 H50A 0.9600
C50 H50B 0.9600
C50 H50C 0.9600
Br1 C23 1.890(7)
S5 C7 1.749(7)
S5 C9 1.815(6)
F1 C19 1.307(8)
F2 C19 1.343(9)
F3 C19 1.345(9)
O1 C8 1.210(7)
O2 C13 1.187(9)
O3 C13 1.342(10)
O3 C14 1.477(11)
O4 C16 1.296(10)
O4 C17 1.444(8)
O5 C16 1.198(9)
N1 C7 1.304(7)
N1 C8 1.395(8)
N2 H2 0.75(7)
N2 C11 1.469(9)
N2 C12 1.467(9)
C1 H1 0.9300
C1 C2 1.371(10)
C1 C6 1.365(9)
C2 H2A 0.9300
C2 C3 1.361(11)
C3 H3 0.9300
C3 C4 1.353(10)
C4 H4A 0.9300
C4 C5 1.370(11)
C5 H5 0.9300
C5 C6 1.410(9)
C6 C7 1.449(9)
C8 C9 1.540(8)
C9 C10 1.555(9)
C9 C12 1.551(9)
C10 H10 0.9800
C10 C11 1.531(8)
C10 C20 1.503(9)
C11 H11 0.9800
C11 C19 1.522(10)
C12 C13 1.524(12)
C12 C16 1.557(10)
C14 H14A 0.9700
C14 H14B 0.9700
C14 C15 1.393(13)
C15 H15A 0.9600
C15 H15B 0.9600
C15 H15C 0.9600
C17 H17A 0.9700
C17 H17B 0.9700
C17 C18 1.495(12)
C18 H18A 0.9600
C18 H18B 0.9600
C18 H18C 0.9600
C20 C21 1.388(8)
C20 C25 1.404(9)
C21 H21 0.9300
C21 C22 1.372(10)
C22 H22 0.9300
C22 C23 1.339(9)
C23 C24 1.383(10)
C24 H24 0.9300
C24 C25 1.367(10)
C25 H25 0.9300

loop_
_geom_torsion_atom_site_label_1
_geom_torsion_atom_site_label_2
_geom_torsion_atom_site_label_3
_geom_torsion_atom_site_label_4
_geom_torsion
Br2 C73 C74 C75 176.1(7)
S6 C59 C60 C61 75.7(6)
S6 C59 C60 C70 -54.1(7)
S6 C59 C62 N6 -81.8(6)
S6 C59 C62 C64 36.5(7)
S6 C59 C62 C67 159.1(6)
O11 C58 C59 S6 -177.6(6)
O11 C58 C59 C60 62.5(9)
O11 C58 C59 C62 -55.7(10)
N5 C58 C59 S6 2.9(8)
N5 C58 C59 C60 -117.0(7)
N5 C58 C59 C62 124.8(7)
N6 C61 C63 F7 -174.3(6)
N6 C61 C63 F8 -55.7(8)
N6 C61 C63 F9 64.0(9)
N6 C62 C64 O14 172.0(6)
N6 C62 C64 O15 -8.8(11)
N6 C62 C67 O12 -60.0(8)
N6 C62 C67 O13 116.9(9)
C51 C52 C53 C54 3.7(17)
C52 C51 C56 C55 1.8(14)
C52 C51 C57 S6 6.0(10)
C52 C51 C57 N5 -172.7(8)
C52 C53 C54 C55 -1.7(18)
C53 C54 C55 C56 -0.2(18)
C54 C55 C56 C51 0.2(16)
C56 C51 C52 C53 -3.7(14)
C56 C51 C57 S6 -174.5(6)
C56 C51 C57 N5 6.8(11)
C57 S6 C59 C58 -3.4(5)
C57 S6 C59 C60 117.6(5)
C57 S6 C59 C62 -129.8(5)
C57 N5 C58 O11 -179.8(7)
C57 N5 C58 C59 -0.3(9)
C57 C51 C52 C53 175.8(8)
C57 C51 C56 C55 -177.7(8)
C58 N5 C57 S6 -2.9(9)
C58 N5 C57 C51 175.7(7)
C58 C59 C60 C61 -168.7(6)
C58 C59 C60 C70 61.5(8)
C58 C59 C62 N6 159.8(6)
C58 C59 C62 C64 -81.8(8)
C58 C59 C62 C67 40.7(10)
C59 S6 C57 N5 4.1(6)
C59 S6 C57 C51 -174.7(5)
C59 C60 C61 N6 33.2(7)
C59 C60 C61 C63 154.2(6)
C59 C60 C70 C71 93.2(8)
C59 C60 C70 C75 -88.2(9)
C59 C62 C64 O14 57.6(9)
C59 C62 C64 O15 -123.2(9)
C59 C62 C67 O12 55.5(9)
C59 C62 C67 O13 -127.6(9)
C60 C59 C62 N6 36.3(7)
C60 C59 C62 C64 154.6(6)
C60 C59 C62 C67 -82.8(7)
C60 C61 C63 F7 67.2(8)
C60 C61 C63 F8 -174.2(6)
C60 C61 C63 F9 -54.5(9)
C60 C70 C71 C72 175.8(8)
C60 C70 C75 C74 -175.2(8)
C61 N6 C62 C59 -15.7(8)
C61 N6 C62 C64 -136.4(7)
C61 N6 C62 C67 107.4(7)
C61 C60 C70 C71 -27.9(11)
C61 C60 C70 C75 150.8(7)
C62 N6 C61 C60 -11.1(8)
C62 N6 C61 C63 -134.2(6)
C62 C59 C60 C61 -42.0(6)
C62 C59 C60 C70 -171.9(6)
C64 O14 C65 C66 -82.1(11)
C64 C62 C67 O12 -178.3(7)
C64 C62 C67 O13 -1.4(11)
C65 O14 C64 O15 -2.5(13)
C65 O14 C64 C62 176.6(7)
C67 O12 C68 C69 -177.5(8)
C67 C62 C64 O14 -69.9(8)
C67 C62 C64 O15 109.3(9)
C68 O12 C67 O13 7.5(13)
C68 O12 C67 C62 -175.7(7)
C70 C60 C61 N6 163.0(6)
C70 C60 C61 C63 -75.9(8)
C70 C71 C72 C73 0.5(14)
C71 C70 C75 C74 3.6(13)
C71 C72 C73 Br2 -175.5(7)
C71 C72 C73 C74 1.6(16)
C72 C73 C74 C75 -1.0(16)
C73 C74 C75 C70 -1.7(15)
C75 C70 C71 C72 -2.9(12)
Br3 C45 C46 C47 176.0(7)
S4 C34 C35 C36 74.9(6)
S4 C34 C35 C42 -57.0(7)
S4 C34 C37 N4 -83.0(5)
S4 C34 C37 C38 37.6(7)
S4 C34 C37 C48 157.6(5)
O6 C33 C34 S4 174.5(6)
O6 C33 C34 C35 52.2(10)
O6 C33 C34 C37 -63.7(9)
N3 C33 C34 S4 -2.5(7)
N3 C33 C34 C35 -124.9(6)
N3 C33 C34 C37 119.2(7)
N4 C36 C41 F4 -55.6(8)
N4 C36 C41 F5 -173.8(6)
N4 C36 C41 F6 65.7(9)
N4 C37 C38 O9 169.1(6)
N4 C37 C38 O10 -11.0(11)
N4 C37 C48 O7 126.1(9)
N4 C37 C48 O8 -53.7(8)
C26 C27 C28 C29 -0.5(14)
C27 C26 C31 C30 -0.4(11)
C27 C26 C32 S4 -5.3(10)
C27 C26 C32 N3 174.3(7)
C27 C28 C29 C30 -0.3(14)
C28 C29 C30 C31 0.7(14)
C29 C30 C31 C26 -0.4(12)
C31 C26 C27 C28 0.8(12)
C31 C26 C32 S4 175.9(6)
C31 C26 C32 N3 -4.5(11)
C32 S4 C34 C33 3.1(5)
C32 S4 C34 C35 127.1(5)
C32 S4 C34 C37 -121.9(5)
C32 N3 C33 O6 -176.9(7)
C32 N3 C33 C34 0.1(9)
C32 C26 C27 C28 -178.0(7)
C32 C26 C31 C30 178.4(7)
C33 N3 C32 S4 2.6(8)
C33 N3 C32 C26 -177.0(6)
C33 C34 C35 C36 -166.3(6)
C33 C34 C35 C42 61.8(8)
C33 C34 C37 N4 158.1(6)
C33 C34 C37 C38 -81.4(8)
C33 C34 C37 C48 38.7(9)
C34 S4 C32 N3 -3.6(6)
C34 S4 C32 C26 176.0(6)
C34 C35 C36 N4 35.5(6)
C34 C35 C36 C41 155.8(6)
C34 C35 C42 C43 101.5(8)
C34 C35 C42 C47 -83.6(8)
C34 C37 C38 O9 52.6(8)
C34 C37 C38 O10 -127.4(9)
C34 C37 C48 O7 -117.8(9)
C34 C37 C48 O8 62.4(8)
C35 C34 C37 N4 34.8(6)
C35 C34 C37 C38 155.3(6)
C35 C34 C37 C48 -84.6(7)
C35 C36 C41 F4 -173.1(6)
C35 C36 C41 F5 68.6(8)
C35 C36 C41 F6 -51.9(10)
C35 C42 C43 C44 176.0(8)
C35 C42 C47 C46 -178.2(8)
C36 N4 C37 C34 -13.2(7)
C36 N4 C37 C38 -134.8(6)
C36 N4 C37 C48 108.7(7)
C36 C35 C42 C43 -20.7(11)
C36 C35 C42 C47 154.3(6)
C37 N4 C36 C35 -14.0(7)
C37 N4 C36 C41 -136.9(6)
C37 C34 C35 C36 -42.0(6)
C37 C34 C35 C42 -173.9(6)
C38 O9 C39 C40 -175.2(9)
C38 C37 C48 O7 6.2(10)
C38 C37 C48 O8 -173.6(7)
C39 O9 C38 O10 -1.1(13)
C39 O9 C38 C37 178.8(7)
C42 C35 C36 N4 165.3(6)
C42 C35 C36 C41 -74.5(9)
C42 C43 C44 C45 -1.1(14)
C43 C42 C47 C46 -2.9(12)
C43 C44 C45 Br3 -177.9(7)
C43 C44 C45 C46 2.9(15)
C44 C45 C46 C47 -4.8(15)
C45 C46 C47 C42 4.8(14)
C47 C42 C43 C44 1.0(12)
C48 O8 C49 C50 173.5(8)
C48 C37 C38 O9 -71.9(8)
C48 C37 C38 O10 108.1(9)
C49 O8 C48 O7 7.6(13)
C49 O8 C48 C37 -172.6(6)
Br1 C23 C24 C25 177.4(6)
S5 C9 C10 C11 76.4(5)
S5 C9 C10 C20 -52.4(7)
S5 C9 C12 N2 -83.7(6)
S5 C9 C12 C13 35.3(7)
S5 C9 C12 C16 159.0(6)
O1 C8 C9 S5 174.9(6)
O1 C8 C9 C10 52.9(9)
O1 C8 C9 C12 -64.3(10)
N1 C8 C9 S5 -5.1(7)
N1 C8 C9 C10 -127.1(6)
N1 C8 C9 C12 115.7(7)
N2 C11 C19 F1 65.6(9)
N2 C11 C19 F2 -57.0(8)
N2 C11 C19 F3 -172.3(6)
N2 C12 C13 O2 -8.3(11)
N2 C12 C13 O3 170.8(6)
N2 C12 C16 O4 -57.2(9)
N2 C12 C16 O5 121.3(9)
C1 C2 C3 C4 -2.8(17)
C1 C6 C7 S5 3.4(10)
C1 C6 C7 N1 -177.1(7)
C2 C1 C6 C5 -0.1(12)
C2 C1 C6 C7 -179.2(8)
C2 C3 C4 C5 2.2(17)
C3 C4 C5 C6 -0.6(15)
C4 C5 C6 C1 -0.5(13)
C4 C5 C6 C7 178.6(8)
C5 C6 C7 S5 -175.7(6)
C5 C6 C7 N1 3.8(11)
C6 C1 C2 C3 1.7(15)
C7 S5 C9 C8 4.2(5)
C7 S5 C9 C10 128.3(5)
C7 S5 C9 C12 -119.6(5)
C7 N1 C8 O1 -176.8(7)
C7 N1 C8 C9 3.2(9)
C8 N1 C7 S5 0.5(8)
C8 N1 C7 C6 -179.0(6)
C8 C9 C10 C11 -165.5(5)
C8 C9 C10 C20 65.7(7)
C8 C9 C12 N2 158.7(6)
C8 C9 C12 C13 -82.2(8)
C8 C9 C12 C16 41.5(9)
C9 S5 C7 N1 -3.1(6)
C9 S5 C7 C6 176.4(6)
C9 C10 C11 N2 33.6(6)
C9 C10 C11 C19 153.1(6)
C9 C10 C20 C21 96.2(8)
C9 C10 C20 C25 -85.5(8)
C9 C12 C13 O2 -124.7(9)
C9 C12 C13 O3 54.4(8)
C9 C12 C16 O4 58.4(9)
C9 C12 C16 O5 -123.1(9)
C10 C9 C12 N2 34.5(7)
C10 C9 C12 C13 153.5(6)
C10 C9 C12 C16 -82.8(7)
C10 C11 C19 F1 -52.5(10)
C10 C11 C19 F2 -175.0(6)
C10 C11 C19 F3 69.6(8)
C10 C20 C21 C22 177.9(7)
C10 C20 C25 C24 -178.3(7)
C11 N2 C12 C9 -14.0(8)
C11 N2 C12 C13 -136.3(6)
C11 N2 C12 C16 108.3(7)
C11 C10 C20 C21 -24.1(10)
C11 C10 C20 C25 154.2(6)
C12 N2 C11 C10 -12.7(8)
C12 N2 C11 C19 -135.6(6)
C12 C9 C10 C11 -41.0(6)
C12 C9 C10 C20 -169.8(6)
C13 O3 C14 C15 167.8(9)
C13 C12 C16 O4 -174.2(7)
C13 C12 C16 O5 4.4(11)
C14 O3 C13 O2 -0.3(12)
C14 O3 C13 C12 -179.4(7)
C16 O4 C17 C18 175.9(8)
C16 C12 C13 O2 107.4(9)
C16 C12 C13 O3 -73.5(8)
C17 O4 C16 O5 4.7(13)
C17 O4 C16 C12 -176.8(6)
C20 C10 C11 N2 162.5(6)
C20 C10 C11 C19 -78.0(8)
C20 C21 C22 C23 -2.1(12)
C21 C20 C25 C24 0.1(11)
C21 C22 C23 Br1 -177.8(6)
C21 C22 C23 C24 5.0(12)
C22 C23 C24 C25 -5.2(12)
C23 C24 C25 C20 2.7(12)
C25 C20 C21 C22 -0.5(10)
